data_7719956
loop_
_publ_author_name
'Juan, Jen-Wen'
'Ciou, Ji-Ming'
'Hsiang, Yi-Rong'
'Lin, Ya-Fan'

_publ_section_title
;
 Solvent-and metal-gated coordination diversity in a dynamic aminal ligand
;
_journal_name_full 'Dalton Transactions'
_journal_paper_doi 10.1039/D5DT02405F
_journal_year 2025
_chemical_formula_moiety '2(C11 H12.5 Cu0.5 N4 O), 2(Cl O4)'
_chemical_formula_sum 'C22 H25 Cl2 Cu N8 O10'
_chemical_formula_weight 695.94
_space_group_crystal_system monoclinic
_space_group_IT_number 14
_space_group_name_Hall '-P 2ybc'
_space_group_name_H-M_alt 'P 1 21/c 1'
_atom_sites_solution_hydrogens geom
_atom_sites_solution_primary dual
_audit_block_doi 10.5517/ccdc.csd.cc2ppr7d
_audit_creation_date 2025-09-12
_audit_creation_method
;
Olex2 1.5-ac7-016
(compiled 2025.05.29 svn.r8cd99b3d for Rigaku Oxford Diffraction, GUI svn.r7254)
;
_audit_update_record
;
2025-10-06 deposited with the CCDC.	2025-12-02 downloaded from the CCDC.
;
_cell_angle_alpha 90
_cell_angle_beta 105.642(2)
_cell_angle_gamma 90
_cell_formula_units_Z 4
_cell_length_a 12.4953(2)
_cell_length_b 18.2777(3)
_cell_length_c 12.5438(2)
_cell_measurement_reflns_used 15670
_cell_measurement_temperature 100.00(10)
_cell_measurement_theta_max 77.1060
_cell_measurement_theta_min 3.6080
_cell_volume 2758.72(8)
_computing_cell_refinement 'CrysAlisPro 1.171.44.119a (Rigaku OD, 2025)'
_computing_data_collection 'CrysAlisPro system (CCD 44.120a 64-bit (release 22-08-2025))'
_computing_data_reduction 'CrysAlisPro 1.171.44.119a (Rigaku OD, 2025)'
_computing_molecular_graphics 'Olex2 1.5-ac7-016 (Dolomanov et al., 2009)'
_computing_publication_material 'Olex2 1.5-ac7-016 (Dolomanov et al., 2009)'
_computing_structure_refinement 'SHELXL 2019/3 (Sheldrick, 2015)'
_computing_structure_solution 'SHELXT  (Sheldrick, 2015)'
_diffrn_ambient_environment N~2~
_diffrn_ambient_temperature 100.00(10)
_diffrn_detector 'Hybrid Pixel Array Detector'
_diffrn_detector_area_resol_mean 10.0000
_diffrn_detector_type 'HyPix-Arc 100'
_diffrn_measured_fraction_theta_full 0.999
_diffrn_measured_fraction_theta_max 0.999
_diffrn_measurement_details
;
List of Runs (angles in degrees, time in seconds):

  # Type    Start    End  Width  t~exp~   \w     \q     \k     \f   Frames
#--------------------------------------------------------------------------
  1  \w    -51.00 -21.00   0.50    0.51    --  -92.65  61.00 150.00   60
  2  \w    -51.00 -23.00   0.50    0.51    --  -92.65  61.00 120.00   56
  3  \w    -47.00 -21.00   0.50    0.51    --  -92.65  61.00  30.00   52
  4  \w    -51.00 -26.00   0.50    0.51    --  -92.65  61.00  90.00   50
  5  \w    -50.00 -22.00   0.50    0.51    --  -92.65  61.00 -60.00   56
  6  \w    -50.00 -21.00   0.50    0.51    --  -92.65  61.00 -90.00   58
  7  \w    -50.00 -23.00   0.50    0.51    --  -92.65  61.00-150.00   54
  8  \w    -47.00 -22.00   0.50    0.51    --  -92.65  61.00-120.00   50
  9  \w    -51.00 -24.00   0.50    0.51    --  -92.65  61.00   0.00   54
 10  \w    -92.00 -24.00   0.50    0.51    --  -92.65  89.00 -47.00  136
 11  \w    -92.00 -24.00   0.50    0.51    --  -92.65  89.00 -47.00  136
 12  \w    -55.00 -30.00   0.50    0.51    --  -51.87  89.00 -47.00   50
 13  \w   -148.00 -95.00   0.50    0.51    --  -92.65 -15.00 -90.00  106
 14  \w   -161.00 -97.00   0.50    0.51    --  -92.65 -89.00-162.00  128
 15  \w   -146.00 -93.00   0.50    0.51    --  -92.65 -15.00 -30.00  106
 16  \w   -123.00 -53.00   0.50    0.51    --  -51.87 -19.00  90.00  140
 17  \w    -14.00  75.00   0.50    0.51    --   51.37 -89.00-162.00  178
 18  \w    -14.00  75.00   0.50    0.51    --   51.37 -89.00-162.00  178
 19  \w     35.00  92.00   0.50    0.51    --  103.98 -89.00-162.00  114
 20  \w     37.00  89.00   0.50    0.51    --  103.98 -95.00-120.00  104
 21  \w     44.00  73.00   0.50    0.51    --  103.98 -77.00 120.00   58
 22  \w     41.00  66.00   0.50    0.51    --  103.98 -77.00  90.00   50
 23  \w     38.00  70.00   0.50    0.51    --  103.98 -77.00  60.00   64
 24  \w    -23.00  22.00   0.50    0.51    --   51.37 -38.00 120.00   90
 25  \w     41.00  66.00   0.50    0.51    --  103.98 -77.00 -60.00   50
 26  \w     43.00  68.00   0.50    0.51    --  103.98 -77.00 -90.00   50
 27  \w     37.00  63.00   0.50    0.51    --  103.98 -77.00-120.00   52
 28  \w    114.00 147.00   0.50    0.51    --  103.98  15.00 -60.00   66
 29  \w    108.00 135.00   0.50    0.51    --  103.98  15.00 -90.00   54
 30  \w    134.00 160.00   0.50    0.51    --  103.98  89.00 -47.00   52
 31  \w     80.00 124.00   0.50    0.51    --   51.37  57.00 -90.00   88
 32  \w     79.00 123.00   0.50    0.51    --   51.37  57.00   0.00   88
;
_diffrn_measurement_device 'four-circle diffractometer'
_diffrn_measurement_device_type 'XtaLAB Synergy, Single source at home/near, HyPix-Arc 100'
_diffrn_measurement_method '\w scans'
_diffrn_orient_matrix_type 'CrysAlisPro convention (1999,Acta A55,543-557)'
_diffrn_orient_matrix_UB_11 -0.0638728000
_diffrn_orient_matrix_UB_12 0.0193209000
_diffrn_orient_matrix_UB_13 -0.1197440000
_diffrn_orient_matrix_UB_21 -0.0336658000
_diffrn_orient_matrix_UB_22 0.0740835000
_diffrn_orient_matrix_UB_23 0.0397943000
_diffrn_orient_matrix_UB_31 0.1057322000
_diffrn_orient_matrix_UB_32 0.0353871000
_diffrn_orient_matrix_UB_33 -0.0180044000
_diffrn_radiation_monochromator mirror
_diffrn_radiation_probe x-ray
_diffrn_radiation_type 'Cu K\a'
_diffrn_radiation_wavelength 1.54184
_diffrn_reflns_av_R_equivalents 0.0329
_diffrn_reflns_av_unetI/netI 0.0251
_diffrn_reflns_Laue_measured_fraction_full 0.999
_diffrn_reflns_Laue_measured_fraction_max 0.999
_diffrn_reflns_limit_h_max 15
_diffrn_reflns_limit_h_min -12
_diffrn_reflns_limit_k_max 22
_diffrn_reflns_limit_k_min -19
_diffrn_reflns_limit_l_max 15
_diffrn_reflns_limit_l_min -15
_diffrn_reflns_number 26789
_diffrn_reflns_point_group_measured_fraction_full 0.999
_diffrn_reflns_point_group_measured_fraction_max 0.999
_diffrn_reflns_theta_full 67.684
_diffrn_reflns_theta_max 69.976
_diffrn_reflns_theta_min 3.673
_diffrn_source 'micro-focus sealed X-ray tube'
_diffrn_source_type 'PhotonJet (Cu) X-ray Source'
_exptl_absorpt_coefficient_mu 3.533
_exptl_absorpt_correction_T_max 0.828
_exptl_absorpt_correction_T_min 0.211
_exptl_absorpt_correction_type gaussian
_exptl_absorpt_process_details
;
CrysAlisPro 1.171.44.119a (Rigaku Oxford Diffraction, 2025)
Numerical absorption correction based on gaussian integration over
a multifaceted crystal model
Empirical absorption correction using spherical harmonics,
implemented in SCALE3 ABSPACK scaling algorithm.
;
_exptl_crystal_colour blue
_exptl_crystal_colour_primary blue
_exptl_crystal_density_diffrn 1.676
_exptl_crystal_description prism
_exptl_crystal_F_000 1424
_exptl_crystal_size_max 0.206
_exptl_crystal_size_mid 0.076
_exptl_crystal_size_min 0.05
_refine_diff_density_max 1.057
_refine_diff_density_min -0.572
_refine_diff_density_rms 0.078
_refine_ls_extinction_method none
_refine_ls_goodness_of_fit_ref 1.043
_refine_ls_hydrogen_treatment constr
_refine_ls_matrix_type full
_refine_ls_number_parameters 409
_refine_ls_number_reflns 5224
_refine_ls_number_restraints 0
_refine_ls_restrained_S_all 1.043
_refine_ls_R_factor_all 0.0581
_refine_ls_R_factor_gt 0.0541
_refine_ls_shift/su_max 0.000
_refine_ls_shift/su_mean 0.000
_refine_ls_structure_factor_coef Fsqd
_refine_ls_weighting_details 'w=1/[\s^2^(Fo^2^)+(0.0624P)^2^+6.1354P] where P=(Fo^2^+2Fc^2^)/3'
_refine_ls_weighting_scheme calc
_refine_ls_wR_factor_gt 0.1371
_refine_ls_wR_factor_ref 0.1399
_reflns_Friedel_coverage 0.000
_reflns_number_gt 4767
_reflns_number_total 5224
_reflns_threshold_expression 'I > 2\s(I)'
_cod_data_source_file d5dt02405f2.cif
_cod_data_source_block 250911c_yfl
_cod_database_code 7719956
_shelx_shelxl_version_number 2019/3
_chemical_oxdiff_formula 'Cu C N O H Cl'
_shelx_space_group_comment
;
The symmetry employed for this shelxl refinement is uniquely defined
by the following loop, which should always be used as a source of
symmetry information in preference to the above space-group names.
They are only intended as comments.
;
_shelx_estimated_absorpt_t_max 0.843
_shelx_estimated_absorpt_t_min 0.530
_diffrn_oxdiff_digest_od_ed
;

;
_diffrn_oxdiff_measurement_exp_name 250911c_YFL.par
_olex2_refinement_description
;
1. Fixed Uiso
 At 1.2 times of:
  All C(H) groups, All N(H) groups
 At 1.5 times of:
  All C(H,H,H) groups
2. Shared sites
{C1X, C1XA}
{C2X, C2XA}
3. Uiso/Uaniso restraints and constraints
Uanis(O1) = Uanis(O1A)
Uanis(O2) = Uanis(O2A)
Uanis(C1X) = Uanis(C1XA)
Uanis(C2X) = Uanis(C2XA)
Uanis(C5) = Uanis(C5A)
Uanis(C15) = Uanis(C15A)
Uanis(N4) = Uanis(N4A)
Uanis(N8) = Uanis(N8A)
4. Others
 Fixed Sof: O1(0.5) O1A(0.5) O2(0.5) O2A(0.5) N4(0.5) H4(0.5) N4A(0.5) N8(0.5)
 H8(0.5) N8A(0.5) C1X(0.5) H1XA(0.5) H1XB(0.5) H1XC(0.5) C5(0.5) H5(0.5)
 C5A(0.5) H5A(0.5) C2X(0.5) H2XA(0.5) H2XB(0.5) H2XC(0.5) C15(0.5) H15(0.5)
 C15A(0.5) H15A(0.5) C1XA(0.5) H1XD(0.5) H1XE(0.5) H1XF(0.5) C2XA(0.5)
 H2XD(0.5) H2XE(0.5) H2XF(0.5)
5.a Ternary CH refined with riding coordinates:
 C5(H5), C15(H15)
5.b Me refined with riding coordinates:
 C1X(H1XA,H1XB,H1XC), C2X(H2XA,H2XB,H2XC), C1XA(H1XD,H1XE,H1XF), C2XA(H2XD,
 H2XE,H2XF)
5.c Aromatic/amide H refined with riding coordinates:
 N3(H3), N4(H4), N7(H7), N8(H8), C1(H1), C2(H2), C3(H3A), C5A(H5A), C7(H7A),
 C8(H8A), C9(H9), C10(H10), C11(H11), C12(H12), C13(H13), C15A(H15A), C17(H17),
 C18(H18), C19(H19), C20(H20)
;
_olex2_submission_special_instructions 'No special instructions were received'
_oxdiff_exptl_absorpt_empirical_details
;
Empirical correction (ABSPACK) includes:
- Absorption correction using spherical harmonics
- Frame scaling
;
_oxdiff_exptl_absorpt_empirical_full_max 1.638
_oxdiff_exptl_absorpt_empirical_full_min 0.500

loop_
_space_group_symop_operation_xyz
'x, y, z'
'-x, y+1/2, -z+1/2'
'-x, -y, -z'
'x, -y-1/2, z-1/2'

loop_
_atom_site_label
_atom_site_type_symbol
_atom_site_fract_x
_atom_site_fract_y
_atom_site_fract_z
_atom_site_U_iso_or_equiv
_atom_site_adp_type
_atom_site_occupancy
_atom_site_site_symmetry_order
_atom_site_calc_flag
_atom_site_refinement_flags_posn
_atom_site_refinement_flags_adp
_atom_site_refinement_flags_occupancy
_atom_site_disorder_assembly
_atom_site_disorder_group
Cu1 Cu 1.000000 1.000000 0.500000 0.02662(18) Uani 1 2 d S . P . .
Cu2 Cu 0.500000 0.500000 0.500000 0.02572(17) Uani 1 2 d S . P . .
Cl1 Cl 0.87433(7) 0.63445(4) 0.36822(7) 0.0362(2) Uani 1 1 d . . . . .
Cl2 Cl 0.67149(6) 0.30082(5) 0.09127(7) 0.0388(2) Uani 1 1 d . . . . .
O1 O 1.0305(4) 0.8877(3) 0.6025(4) 0.0296(7) Uani 0.5 1 d . . P A 1
O1A O 1.0796(4) 0.8858(3) 0.5679(4) 0.0296(7) Uani 0.5 1 d . . P A 2
O2 O 0.6493(4) 0.4243(3) 0.4758(4) 0.0278(7) Uani 0.5 1 d . . P B 2
O2A O 0.6763(4) 0.4668(3) 0.4731(4) 0.0278(7) Uani 0.5 1 d . . P B 1
O3 O 0.8172(3) 0.68589(15) 0.4184(2) 0.0502(7) Uani 1 1 d . . . . .
O4 O 0.8473(4) 0.56360(18) 0.4020(4) 0.0917(13) Uani 1 1 d . . . . .
O5 O 0.9908(2) 0.6469(2) 0.4089(2) 0.0710(11) Uani 1 1 d . . . . .
O6 O 0.8421(3) 0.6424(2) 0.2519(2) 0.0752(11) Uani 1 1 d . . . . .
O7 O 0.7109(3) 0.2783(3) 0.2059(3) 0.0807(12) Uani 1 1 d . . . . .
O8 O 0.5727(3) 0.26256(17) 0.0379(3) 0.0677(10) Uani 1 1 d . . . . .
O9 O 0.7518(3) 0.2922(3) 0.0324(4) 0.1110(17) Uani 1 1 d . . . . .
O10 O 0.6445(3) 0.37643(18) 0.0923(3) 0.0655(9) Uani 1 1 d . . . . .
N1 N 0.8505(2) 0.95537(16) 0.4907(2) 0.0300(6) Uani 1 1 d . . . . .
N2 N 1.0078(2) 0.93998(16) 0.3650(2) 0.0315(6) Uani 1 1 d . . . . .
N3 N 1.0157(3) 0.8265(2) 0.2732(3) 0.0500(8) Uani 1 1 d . . . . .
H3 H 1.015132 0.778353 0.274813 0.060 Uiso 1 1 calc R U . . .
N4 N 0.9794(6) 0.8173(4) 0.4343(6) 0.0379(11) Uani 0.5 1 d . . P A 1
H4 H 0.980049 0.770105 0.420463 0.045 Uiso 0.5 1 calc R U P A 1
N4A N 1.0175(6) 0.8377(4) 0.4807(6) 0.0379(11) Uani 0.5 1 d . . P A 2
N5 N 0.5059(2) 0.54909(15) 0.3587(2) 0.0286(6) Uani 1 1 d . . . . .
N6 N 0.4333(2) 0.41046(16) 0.4134(2) 0.0307(6) Uani 1 1 d . . . . .
N7 N 0.4380(3) 0.31461(17) 0.2859(3) 0.0421(7) Uani 1 1 d . . . . .
H7 H 0.473252 0.292312 0.243270 0.051 Uiso 1 1 calc R U . . .
N8 N 0.5784(10) 0.3923(8) 0.3183(7) 0.0372(17) Uani 0.5 1 d . . P B 1
H8 H 0.601923 0.362213 0.274666 0.045 Uiso 0.5 1 calc R U P B 1
N8A N 0.6018(10) 0.3981(8) 0.3607(7) 0.0372(17) Uani 0.5 1 d . . P B 2
C1X C 1.1207(3) 0.8480(2) 0.6689(3) 0.0423(8) Uani 0.5 1 d . . P A 1
H1XA H 1.173879 0.881930 0.715710 0.063 Uiso 0.5 1 calc R U P A 1
H1XB H 1.093609 0.813721 0.715832 0.063 Uiso 0.5 1 calc R U P A 1
H1XC H 1.157381 0.820701 0.621465 0.063 Uiso 0.5 1 calc R U P A 1
C1 C 0.3335(3) 0.3857(2) 0.4191(3) 0.0397(8) Uani 1 1 d . . . . .
H1 H 0.296816 0.410081 0.466173 0.048 Uiso 1 1 calc R U . . .
C2 C 0.2829(3) 0.3263(2) 0.3593(4) 0.0484(10) Uani 1 1 d . . . . .
H2 H 0.212340 0.309793 0.364201 0.058 Uiso 1 1 calc R U . . .
C3 C 0.3380(3) 0.2911(2) 0.2914(3) 0.0438(9) Uani 1 1 d . . . . .
H3A H 0.304602 0.250107 0.248645 0.053 Uiso 1 1 calc R U . . .
C4 C 0.4837(3) 0.37352(18) 0.3475(3) 0.0307(7) Uani 1 1 d . . . . .
C5 C 0.6429(5) 0.4591(3) 0.3549(5) 0.0235(9) Uani 0.5 1 d . . P B 1
H5 H 0.711413 0.456956 0.328272 0.028 Uiso 0.5 1 calc R U P B 1
C5A C 0.6078(5) 0.4566(3) 0.2870(5) 0.0235(9) Uani 0.5 1 d . . P B 2
H5A H 0.640002 0.446858 0.227912 0.028 Uiso 0.5 1 calc R U P B 2
C6 C 0.5704(3) 0.5252(2) 0.2963(4) 0.0439(9) Uani 1 1 d . . . . .
C7 C 0.5814(4) 0.5619(2) 0.2050(3) 0.0449(10) Uani 1 1 d . . . . .
H7A H 0.628280 0.543534 0.162747 0.054 Uiso 1 1 calc R U . . .
C8 C 0.5252(4) 0.6239(2) 0.1764(3) 0.0446(9) Uani 1 1 d . . . . .
H8A H 0.534162 0.650920 0.114715 0.054 Uiso 1 1 calc R U . . .
C9 C 0.4540(3) 0.6495(2) 0.2352(4) 0.0470(9) Uani 1 1 d . . . . .
H9 H 0.410241 0.692088 0.212260 0.056 Uiso 1 1 calc R U . . .
C10 C 0.4485(3) 0.61156(19) 0.3272(3) 0.0357(8) Uani 1 1 d . . . . .
H10 H 0.402762 0.629756 0.370626 0.043 Uiso 1 1 calc R U . . .
C11 C 1.0139(3) 0.9745(2) 0.2728(3) 0.0364(8) Uani 1 1 d . . . . .
H11 H 1.013843 1.026487 0.271823 0.044 Uiso 1 1 calc R U . . .
C12 C 1.0204(3) 0.9375(2) 0.1793(3) 0.0430(9) Uani 1 1 d . . . . .
H12 H 1.022482 0.963071 0.113992 0.052 Uiso 1 1 calc R U . . .
C13 C 1.0238(3) 0.8623(2) 0.1832(3) 0.0393(8) Uani 1 1 d . . . . .
H13 H 1.031920 0.835549 0.120965 0.047 Uiso 1 1 calc R U . . .
C14 C 1.0083(3) 0.8666(2) 0.3633(3) 0.0398(8) Uani 1 1 d . . . . .
C2X C 0.7680(3) 0.4196(2) 0.5187(3) 0.0443(9) Uani 0.5 1 d . . P B 1
H2XA H 0.790782 0.424923 0.599462 0.067 Uiso 0.5 1 calc R U P B 1
H2XB H 0.746061 0.368818 0.499399 0.067 Uiso 0.5 1 calc R U P B 1
H2XC H 0.830167 0.432684 0.488708 0.067 Uiso 0.5 1 calc R U P B 1
C15 C 0.9480(5) 0.8423(4) 0.5309(6) 0.0253(12) Uani 0.5 1 d . . P A 1
H15 H 0.937147 0.798233 0.574086 0.030 Uiso 0.5 1 calc R U P A 1
C15A C 0.9072(6) 0.8284(4) 0.4926(6) 0.0253(12) Uani 0.5 1 d . . P A 2
H15A H 0.883328 0.779862 0.500961 0.030 Uiso 0.5 1 calc R U P A 2
C16 C 0.8345(3) 0.8833(2) 0.4930(3) 0.0365(8) Uani 1 1 d . . . . .
C17 C 0.7321(3) 0.8519(2) 0.4756(3) 0.0328(7) Uani 1 1 d . . . . .
H17 H 0.723899 0.800290 0.477051 0.039 Uiso 1 1 calc R U . . .
C18 C 0.6437(3) 0.8961(3) 0.4564(3) 0.0452(9) Uani 1 1 d . . . . .
H18 H 0.571438 0.875471 0.442030 0.054 Uiso 1 1 calc R U . . .
C19 C 0.6557(3) 0.9711(2) 0.4572(3) 0.0468(9) Uani 1 1 d . . . . .
H19 H 0.592937 1.002407 0.446041 0.056 Uiso 1 1 calc R U . . .
C20 C 0.7604(3) 0.9990(2) 0.4746(3) 0.0365(8) Uani 1 1 d . . . . .
H20 H 0.770131 1.050573 0.475276 0.044 Uiso 1 1 calc R U . . .
C1XA C 1.1207(3) 0.8480(2) 0.6689(3) 0.0423(8) Uani 0.5 1 d . . P A 2
H1XD H 1.161980 0.881993 0.725635 0.063 Uiso 0.5 1 calc R U P A 2
H1XE H 1.058431 0.827172 0.692398 0.063 Uiso 0.5 1 calc R U P A 2
H1XF H 1.170208 0.808556 0.658823 0.063 Uiso 0.5 1 calc R U P A 2
C2XA C 0.7680(3) 0.4196(2) 0.5187(3) 0.0443(9) Uani 0.5 1 d . . P B 2
H2XD H 0.789925 0.438306 0.594768 0.067 Uiso 0.5 1 calc R U P B 2
H2XE H 0.791319 0.368469 0.518205 0.067 Uiso 0.5 1 calc R U P B 2
H2XF H 0.803622 0.448897 0.472487 0.067 Uiso 0.5 1 calc R U P B 2

loop_
_atom_site_aniso_label
_atom_site_aniso_U_11
_atom_site_aniso_U_22
_atom_site_aniso_U_33
_atom_site_aniso_U_23
_atom_site_aniso_U_13
_atom_site_aniso_U_12
Cu1 0.0222(3) 0.0287(4) 0.0290(3) -0.0065(3) 0.0070(3) -0.0015(2)
Cu2 0.0228(3) 0.0337(4) 0.0216(3) -0.0018(2) 0.0075(2) 0.0012(3)
Cl1 0.0349(4) 0.0320(4) 0.0362(4) -0.0016(3) 0.0004(3) 0.0065(3)
Cl2 0.0256(4) 0.0517(5) 0.0393(4) 0.0076(4) 0.0089(3) 0.0043(3)
O1 0.026(2) 0.0334(16) 0.0276(19) -0.0043(14) 0.0037(12) 0.0009(16)
O1A 0.026(2) 0.0334(16) 0.0276(19) -0.0043(14) 0.0037(12) 0.0009(16)
O2 0.0222(17) 0.035(2) 0.0252(13) -0.0010(18) 0.0040(12) 0.0047(16)
O2A 0.0222(17) 0.035(2) 0.0252(13) -0.0010(18) 0.0040(12) 0.0047(16)
O3 0.0646(18) 0.0405(15) 0.0531(16) -0.0050(12) 0.0292(14) 0.0020(13)
O4 0.110(3) 0.0285(16) 0.133(4) 0.0046(19) 0.026(3) -0.0024(18)
O5 0.0312(14) 0.133(3) 0.0439(16) 0.0188(19) 0.0023(12) 0.0092(17)
O6 0.062(2) 0.126(3) 0.0305(15) -0.0071(17) 0.0006(13) 0.033(2)
O7 0.0434(17) 0.132(3) 0.058(2) 0.043(2) -0.0019(15) -0.0068(19)
O8 0.063(2) 0.0442(17) 0.077(2) 0.0161(15) -0.0137(16) -0.0149(15)
O9 0.068(2) 0.187(5) 0.096(3) 0.011(3) 0.055(2) 0.049(3)
O10 0.084(2) 0.0565(19) 0.0599(19) -0.0155(15) 0.0270(17) -0.0177(17)
N1 0.0251(13) 0.0379(16) 0.0275(13) -0.0024(11) 0.0078(10) -0.0003(12)
N2 0.0248(13) 0.0405(16) 0.0289(13) -0.0054(12) 0.0067(10) 0.0014(12)
N3 0.053(2) 0.0438(19) 0.060(2) -0.0074(16) 0.0275(17) 0.0026(16)
N4 0.037(3) 0.033(3) 0.045(4) -0.005(2) 0.014(3) -0.003(2)
N4A 0.037(3) 0.033(3) 0.045(4) -0.005(2) 0.014(3) -0.003(2)
N5 0.0253(13) 0.0353(15) 0.0262(13) 0.0017(11) 0.0085(10) 0.0009(11)
N6 0.0261(13) 0.0360(15) 0.0274(13) 0.0003(11) 0.0028(10) 0.0018(11)
N7 0.0477(18) 0.0359(16) 0.0398(17) -0.0037(13) 0.0067(14) 0.0010(14)
N8 0.038(5) 0.036(3) 0.040(6) -0.005(5) 0.016(4) 0.002(3)
N8A 0.038(5) 0.036(3) 0.040(6) -0.005(5) 0.016(4) 0.002(3)
C1X 0.041(2) 0.046(2) 0.0351(18) 0.0004(16) 0.0019(15) 0.0028(17)
C1 0.0308(17) 0.046(2) 0.042(2) 0.0021(16) 0.0107(15) -0.0023(15)
C2 0.0335(19) 0.052(2) 0.058(2) 0.004(2) 0.0085(17) -0.0101(17)
C3 0.040(2) 0.037(2) 0.049(2) -0.0006(17) 0.0007(16) -0.0069(16)
C4 0.0302(16) 0.0278(16) 0.0340(17) 0.0006(13) 0.0084(13) 0.0013(13)
C5 0.023(2) 0.025(2) 0.025(2) -0.001(2) 0.0108(19) 0.0015(18)
C5A 0.023(2) 0.025(2) 0.025(2) -0.001(2) 0.0108(19) 0.0015(18)
C6 0.048(2) 0.0335(19) 0.063(2) 0.0083(18) 0.0357(19) 0.0048(16)
C7 0.075(3) 0.0296(18) 0.047(2) -0.0044(16) 0.045(2) -0.0046(18)
C8 0.062(2) 0.044(2) 0.0258(17) 0.0036(15) 0.0087(16) -0.0103(19)
C9 0.045(2) 0.035(2) 0.057(2) 0.0134(18) 0.0071(18) 0.0058(17)
C10 0.0356(18) 0.0302(17) 0.0436(19) -0.0003(15) 0.0146(15) 0.0032(14)
C11 0.0353(18) 0.0367(19) 0.0407(19) -0.0058(15) 0.0165(15) -0.0061(15)
C12 0.046(2) 0.054(2) 0.0338(18) -0.0007(16) 0.0179(16) -0.0036(18)
C13 0.0387(19) 0.050(2) 0.0316(17) -0.0146(16) 0.0130(15) -0.0034(16)
C14 0.0411(19) 0.042(2) 0.0426(19) 0.0047(16) 0.0226(16) 0.0135(16)
C2X 0.0250(17) 0.053(2) 0.052(2) 0.0075(18) 0.0059(15) 0.0093(16)
C15 0.015(3) 0.026(3) 0.036(4) -0.001(3) 0.007(3) -0.004(2)
C15A 0.015(3) 0.026(3) 0.036(4) -0.001(3) 0.007(3) -0.004(2)
C16 0.0335(17) 0.041(2) 0.0392(19) 0.0002(15) 0.0177(15) 0.0009(15)
C17 0.0315(17) 0.0368(18) 0.0341(17) -0.0083(14) 0.0156(14) -0.0100(14)
C18 0.0260(17) 0.071(3) 0.0387(19) -0.0038(19) 0.0091(14) -0.0084(18)
C19 0.0290(18) 0.061(3) 0.053(2) 0.007(2) 0.0162(16) 0.0112(18)
C20 0.0336(18) 0.041(2) 0.0380(18) -0.0048(15) 0.0150(15) 0.0056(15)
C1XA 0.041(2) 0.046(2) 0.0351(18) 0.0004(16) 0.0019(15) 0.0028(17)
C2XA 0.0250(17) 0.053(2) 0.052(2) 0.0075(18) 0.0059(15) 0.0093(16)

loop_
_atom_type_symbol
_atom_type_description
_atom_type_scat_dispersion_real
_atom_type_scat_dispersion_imag
_atom_type_scat_source
C C 0.0181 0.0091 'International Tables Vol C Tables 4.2.6.8 and 6.1.1.4'
H H 0.0000 0.0000 'International Tables Vol C Tables 4.2.6.8 and 6.1.1.4'
Cl Cl 0.3639 0.7018 'International Tables Vol C Tables 4.2.6.8 and 6.1.1.4'
Cu Cu -1.9646 0.5888 'International Tables Vol C Tables 4.2.6.8 and 6.1.1.4'
N N 0.0311 0.0180 'International Tables Vol C Tables 4.2.6.8 and 6.1.1.4'
O O 0.0492 0.0322 'International Tables Vol C Tables 4.2.6.8 and 6.1.1.4'

loop_
_exptl_crystal_face_index_h
_exptl_crystal_face_index_k
_exptl_crystal_face_index_l
_exptl_crystal_face_perp_dist
0 1 0 0.0342
0 -1 0 0.0500
-2 1 1 0.0494
2 0 -1 0.0421
1 -2 -1 0.0328
-1 2 1 0.0310
1 2 2 0.0791
-1 -2 -2 0.1013
2 1 -2 0.0275
-2 -1 2 0.0324
1 0 0 0.0728
-2 1 -1 0.0825
1 2 -1 0.0226
-1 -2 1 0.0427
1 -1 -1 0.0234
-1 1 1 0.0264
2 -2 -1 0.0374
-2 0 1 0.0560

loop_
_geom_angle_atom_site_label_1
_geom_angle_atom_site_label_2
_geom_angle_atom_site_label_3
_geom_angle
_geom_angle_site_symmetry_1
_geom_angle_site_symmetry_3
_geom_angle_publ_flag
O1 Cu1 O1 180.0(2) . 3_776 ?
N1 Cu1 O1 72.23(13) . . ?
N1 Cu1 O1 72.23(14) 3_776 3_776 ?
N1 Cu1 O1 107.77(14) 3_776 . ?
N1 Cu1 O1 107.77(14) . 3_776 ?
N1 Cu1 O1A 92.47(14) 3_776 . ?
N1 Cu1 O1A 87.53(14) 3_776 3_776 ?
N1 Cu1 O1A 87.53(14) . . ?
N1 Cu1 O1A 92.47(14) . 3_776 ?
N1 Cu1 N1 180.0 3_776 . ?
N1 Cu1 N2 90.83(11) . 3_776 ?
N1 Cu1 N2 90.83(11) 3_776 . ?
N1 Cu1 N2 89.17(11) . . ?
N1 Cu1 N2 89.17(11) 3_776 3_776 ?
N2 Cu1 O1 92.95(14) 3_776 . ?
N2 Cu1 O1 87.05(14) 3_776 3_776 ?
N2 Cu1 O1 92.95(14) . 3_776 ?
N2 Cu1 O1 87.05(14) . . ?
N2 Cu1 O1A 73.48(14) 3_776 3_776 ?
N2 Cu1 O1A 73.49(14) . . ?
N2 Cu1 O1A 106.52(14) 3_776 . ?
N2 Cu1 O1A 106.51(14) . 3_776 ?
N2 Cu1 N2 180.0 3_776 . ?
O2A Cu2 O2 159.59(14) . 3_666 ?
O2A Cu2 O2 20.41(14) 3_666 3_666 ?
O2A Cu2 O2A 180.0 3_666 . ?
N5 Cu2 O2 93.93(13) . 3_666 ?
N5 Cu2 O2 86.07(13) 3_666 3_666 ?
N5 Cu2 O2 86.07(13) . . ?
N5 Cu2 O2 93.93(13) 3_666 . ?
N5 Cu2 O2A 105.38(13) 3_666 . ?
N5 Cu2 O2A 74.62(13) . . ?
N5 Cu2 O2A 105.38(13) . 3_666 ?
N5 Cu2 O2A 74.62(13) 3_666 3_666 ?
N5 Cu2 N5 180.0 3_666 . ?
N5 Cu2 N6 90.26(11) 3_666 . ?
N5 Cu2 N6 89.74(11) . . ?
N5 Cu2 N6 90.26(11) . 3_666 ?
N5 Cu2 N6 89.74(11) 3_666 3_666 ?
N6 Cu2 O2 71.78(14) . . ?
N6 Cu2 O2 71.78(14) 3_666 3_666 ?
N6 Cu2 O2 108.22(14) 3_666 . ?
N6 Cu2 O2 108.22(14) . 3_666 ?
N6 Cu2 O2A 88.89(14) 3_666 3_666 ?
N6 Cu2 O2A 91.11(14) . 3_666 ?
N6 Cu2 O2A 91.11(14) 3_666 . ?
N6 Cu2 O2A 88.89(14) . . ?
N6 Cu2 N6 180.0 . 3_666 ?
O3 Cl1 O4 106.2(2) . . ?
O5 Cl1 O3 108.8(2) . . ?
O5 Cl1 O4 109.7(2) . . ?
O6 Cl1 O3 110.55(19) . . ?
O6 Cl1 O4 112.0(3) . . ?
O6 Cl1 O5 109.4(2) . . ?
O8 Cl2 O7 110.4(2) . . ?
O8 Cl2 O10 107.7(2) . . ?
O9 Cl2 O7 112.9(2) . . ?
O9 Cl2 O8 110.5(3) . . ?
O9 Cl2 O10 108.5(3) . . ?
O10 Cl2 O7 106.5(2) . . ?
C1X O1 Cu1 138.1(3) . . ?
C1X O1 C15 113.4(5) . . ?
C15 O1 Cu1 100.1(4) . . ?
N4A O1A Cu1 100.1(4) . . ?
C1XA O1A Cu1 140.3(3) . . ?
C1XA O1A N4A 111.7(5) . . ?
N8A O2 Cu2 100.8(6) . . ?
C2XA O2 Cu2 138.1(3) . . ?
C2XA O2 N8A 116.5(6) . . ?
C5 O2A Cu2 98.5(3) . . ?
C2X O2A Cu2 140.1(3) . . ?
C2X O2A C5 109.5(4) . . ?
C16 N1 Cu1 122.7(2) . . ?
C16 N1 C20 117.6(3) . . ?
C20 N1 Cu1 119.5(2) . . ?
C11 N2 Cu1 119.4(2) . . ?
C11 N2 C14 117.2(3) . . ?
C14 N2 Cu1 123.5(2) . . ?
C13 N3 H3 120.9 . . ?
C13 N3 C14 118.2(3) . . ?
C14 N3 H3 120.9 . . ?
C14 N4 H4 119.6 . . ?
C14 N4 C15 120.7(6) . . ?
C15 N4 H4 119.6 . . ?
O1A N4A C14 113.5(5) . . ?
C15A N4A O1A 109.0(6) . . ?
C15A N4A C14 108.3(6) . . ?
C6 N5 Cu2 122.8(2) . . ?
C6 N5 C10 117.4(3) . . ?
C10 N5 Cu2 119.6(2) . . ?
C1 N6 Cu2 119.9(2) . . ?
C1 N6 C4 117.2(3) . . ?
C4 N6 Cu2 122.9(2) . . ?
C3 N7 H7 120.6 . . ?
C3 N7 C4 118.7(3) . . ?
C4 N7 H7 120.6 . . ?
C4 N8 H8 117.8 . . ?
C4 N8 C5 124.4(9) . . ?
C5 N8 H8 117.8 . . ?
O2 N8A C4 109.0(8) . . ?
C5A N8A O2 108.1(9) . . ?
C5A N8A C4 111.9(8) . . ?
O1 C1X H1XA 109.5 . . ?
O1 C1X H1XB 109.5 . . ?
O1 C1X H1XC 109.5 . . ?
H1XA C1X H1XB 109.5 . . ?
H1XA C1X H1XC 109.5 . . ?
H1XB C1X H1XC 109.5 . . ?
N6 C1 H1 118.9 . . ?
N6 C1 C2 122.2(4) . . ?
C2 C1 H1 118.9 . . ?
C1 C2 H2 120.9 . . ?
C1 C2 C3 118.1(4) . . ?
C3 C2 H2 120.9 . . ?
N7 C3 C2 120.4(4) . . ?
N7 C3 H3A 119.8 . . ?
C2 C3 H3A 119.8 . . ?
N6 C4 N7 123.4(3) . . ?
N6 C4 N8 128.1(6) . . ?
N6 C4 N8A 112.9(5) . . ?
N7 C4 N8 107.9(5) . . ?
N7 C4 N8A 123.2(5) . . ?
O2A C5 N8 112.8(6) . . ?
O2A C5 H5 108.2 . . ?
O2A C5 C6 112.2(5) . . ?
N8 C5 H5 108.2 . . ?
N8 C5 C6 107.2(6) . . ?
C6 C5 H5 108.2 . . ?
N8A C5A H5A 118.1 . . ?
C6 C5A N8A 123.8(7) . . ?
C6 C5A H5A 118.1 . . ?
N5 C6 C5 109.9(4) . . ?
N5 C6 C5A 129.0(4) . . ?
N5 C6 C7 122.9(3) . . ?
C5A C6 C7 105.4(4) . . ?
C7 C6 C5 126.5(4) . . ?
C6 C7 H7A 120.7 . . ?
C8 C7 C6 118.6(3) . . ?
C8 C7 H7A 120.7 . . ?
C7 C8 H8A 119.5 . . ?
C7 C8 C9 121.0(3) . . ?
C9 C8 H8A 119.5 . . ?
C8 C9 H9 121.1 . . ?
C10 C9 C8 117.7(4) . . ?
C10 C9 H9 121.1 . . ?
N5 C10 C9 122.3(3) . . ?
N5 C10 H10 118.8 . . ?
C9 C10 H10 118.8 . . ?
N2 C11 H11 118.8 . . ?
N2 C11 C12 122.4(4) . . ?
C12 C11 H11 118.8 . . ?
C11 C12 H12 121.0 . . ?
C11 C12 C13 118.0(3) . . ?
C13 C12 H12 121.0 . . ?
N3 C13 C12 120.8(3) . . ?
N3 C13 H13 119.6 . . ?
C12 C13 H13 119.6 . . ?
N2 C14 N3 123.3(3) . . ?
N2 C14 N4 129.7(4) . . ?
N2 C14 N4A 109.1(4) . . ?
N3 C14 N4 105.6(4) . . ?
N3 C14 N4A 126.9(4) . . ?
O2A C2X H2XA 109.5 . . ?
O2A C2X H2XB 109.5 . . ?
O2A C2X H2XC 109.5 . . ?
H2XA C2X H2XB 109.5 . . ?
H2XA C2X H2XC 109.5 . . ?
H2XB C2X H2XC 109.5 . . ?
O1 C15 N4 113.4(6) . . ?
O1 C15 H15 107.9 . . ?
O1 C15 C16 110.7(5) . . ?
N4 C15 H15 107.9 . . ?
N4 C15 C16 109.0(6) . . ?
C16 C15 H15 107.9 . . ?
N4A C15A H15A 117.4 . . ?
C16 C15A N4A 125.1(6) . . ?
C16 C15A H15A 117.4 . . ?
N1 C16 C15 110.6(4) . . ?
N1 C16 C15A 128.9(4) . . ?
N1 C16 C17 123.4(3) . . ?
C15A C16 C17 106.8(4) . . ?
C17 C16 C15 125.7(4) . . ?
C16 C17 H17 121.0 . . ?
C18 C17 C16 118.0(3) . . ?
C18 C17 H17 121.0 . . ?
C17 C18 H18 119.4 . . ?
C17 C18 C19 121.1(3) . . ?
C19 C18 H18 119.4 . . ?
C18 C19 H19 121.0 . . ?
C20 C19 C18 118.0(4) . . ?
C20 C19 H19 121.0 . . ?
N1 C20 C19 121.8(4) . . ?
N1 C20 H20 119.1 . . ?
C19 C20 H20 119.1 . . ?
O1A C1XA H1XD 109.5 . . ?
O1A C1XA H1XE 109.5 . . ?
O1A C1XA H1XF 109.5 . . ?
H1XD C1XA H1XE 109.5 . . ?
H1XD C1XA H1XF 109.5 . . ?
H1XE C1XA H1XF 109.5 . . ?
O2 C2XA H2XD 109.5 . . ?
O2 C2XA H2XE 109.5 . . ?
O2 C2XA H2XF 109.5 . . ?
H2XD C2XA H2XE 109.5 . . ?
H2XD C2XA H2XF 109.5 . . ?
H2XE C2XA H2XF 109.5 . . ?

loop_
_geom_bond_atom_site_label_1
_geom_bond_atom_site_label_2
_geom_bond_distance
_geom_bond_site_symmetry_2
_geom_bond_publ_flag
Cu1 O1 2.398(5) 3_776 ?
Cu1 O1 2.398(5) . ?
Cu1 O1A 2.369(5) . ?
Cu1 O1A 2.369(5) 3_776 ?
Cu1 N1 2.013(3) . ?
Cu1 N1 2.013(3) 3_776 ?
Cu1 N2 2.042(3) 3_776 ?
Cu1 N2 2.042(3) . ?
Cu2 O2 2.407(4) . ?
Cu2 O2 2.407(4) 3_666 ?
Cu2 O2A 2.395(4) . ?
Cu2 O2A 2.395(4) 3_666 ?
Cu2 N5 2.005(3) 3_666 ?
Cu2 N5 2.005(3) . ?
Cu2 N6 2.016(3) 3_666 ?
Cu2 N6 2.016(3) . ?
Cl1 O3 1.425(3) . ?
Cl1 O4 1.431(4) . ?
Cl1 O5 1.425(3) . ?
Cl1 O6 1.413(3) . ?
Cl2 O7 1.448(3) . ?
Cl2 O8 1.420(3) . ?
Cl2 O9 1.406(3) . ?
Cl2 O10 1.423(4) . ?
O1 C1X 1.409(6) . ?
O1 C15 1.434(8) . ?
O1A N4A 1.455(8) . ?
O1A C1XA 1.413(6) . ?
O2 N8A 1.485(8) . ?
O2 C2XA 1.437(5) . ?
O2A C5 1.436(8) . ?
O2A C2X 1.425(6) . ?
N1 C16 1.334(5) . ?
N1 C20 1.349(4) . ?
N2 C11 1.338(5) . ?
N2 C14 1.342(5) . ?
N3 H3 0.8800 . ?
N3 C13 1.332(5) . ?
N3 C14 1.371(5) . ?
N4 H4 0.8800 . ?
N4 C14 1.382(8) . ?
N4 C15 1.445(10) . ?
N4A C14 1.539(8) . ?
N4A C15A 1.436(10) . ?
N5 C6 1.340(4) . ?
N5 C10 1.349(4) . ?
N6 C1 1.348(4) . ?
N6 C4 1.348(4) . ?
N7 H7 0.8800 . ?
N7 C3 1.340(5) . ?
N7 C4 1.358(4) . ?
N8 H8 0.8800 . ?
N8 C4 1.373(14) . ?
N8 C5 1.466(14) . ?
N8A C4 1.508(14) . ?
N8A C5A 1.430(16) . ?
C1X H1XA 0.9800 . ?
C1X H1XB 0.9800 . ?
C1X H1XC 0.9800 . ?
C1 H1 0.9500 . ?
C1 C2 1.372(6) . ?
C2 H2 0.9500 . ?
C2 C3 1.389(6) . ?
C3 H3A 0.9500 . ?
C5 H5 1.0000 . ?
C5 C6 1.569(7) . ?
C5A H5A 0.9500 . ?
C5A C6 1.353(7) . ?
C6 C7 1.367(5) . ?
C7 H7A 0.9500 . ?
C7 C8 1.330(6) . ?
C8 H8A 0.9500 . ?
C8 C9 1.382(6) . ?
C9 H9 0.9500 . ?
C9 C10 1.364(5) . ?
C10 H10 0.9500 . ?
C11 H11 0.9500 . ?
C11 C12 1.374(5) . ?
C12 H12 0.9500 . ?
C12 C13 1.376(6) . ?
C13 H13 0.9500 . ?
C2X H2XA 0.9800 . ?
C2X H2XB 0.9800 . ?
C2X H2XC 0.9800 . ?
C15 H15 1.0000 . ?
C15 C16 1.560(8) . ?
C15A H15A 0.9500 . ?
C15A C16 1.354(8) . ?
C16 C17 1.365(5) . ?
C17 H17 0.9500 . ?
C17 C18 1.337(5) . ?
C18 H18 0.9500 . ?
C18 C19 1.378(6) . ?
C19 H19 0.9500 . ?
C19 C20 1.367(5) . ?
C20 H20 0.9500 . ?
C1XA H1XD 0.9800 . ?
C1XA H1XE 0.9800 . ?
C1XA H1XF 0.9800 . ?
C2XA H2XD 0.9800 . ?
C2XA H2XE 0.9800 . ?
C2XA H2XF 0.9800 . ?

loop_
_geom_torsion_atom_site_label_1
_geom_torsion_atom_site_label_2
_geom_torsion_atom_site_label_3
_geom_torsion_atom_site_label_4
_geom_torsion
_geom_torsion_site_symmetry_1
_geom_torsion_site_symmetry_2
_geom_torsion_site_symmetry_3
_geom_torsion_site_symmetry_4
_geom_torsion_publ_flag
Cu1 O1 C15 N4 76.6(6) . . . . ?
Cu1 O1 C15 C16 -46.2(5) . . . . ?
Cu1 O1A N4A C14 45.6(5) . . . . ?
Cu1 O1A N4A C15A -75.3(6) . . . . ?
Cu1 N1 C16 C15 13.3(5) . . . . ?
Cu1 N1 C16 C15A -5.7(6) . . . . ?
Cu1 N1 C16 C17 -173.2(3) . . . . ?
Cu1 N1 C20 C19 173.7(3) . . . . ?
Cu1 N2 C11 C12 179.4(3) . . . . ?
Cu1 N2 C14 N3 -178.7(3) . . . . ?
Cu1 N2 C14 N4 16.4(6) . . . . ?
Cu1 N2 C14 N4A -7.2(5) . . . . ?
Cu2 O2 N8A C4 -46.0(9) . . . . ?
Cu2 O2 N8A C5A 75.8(8) . . . . ?
Cu2 O2A C5 N8 -74.0(7) . . . . ?
Cu2 O2A C5 C6 47.2(4) . . . . ?
Cu2 N5 C6 C5 -3.9(5) . . . . ?
Cu2 N5 C6 C5A 26.9(7) . . . . ?
Cu2 N5 C6 C7 -174.5(3) . . . . ?
Cu2 N5 C10 C9 176.4(3) . . . . ?
Cu2 N6 C1 C2 178.0(3) . . . . ?
Cu2 N6 C4 N7 -177.7(2) . . . . ?
Cu2 N6 C4 N8 -7.2(7) . . . . ?
Cu2 N6 C4 N8A 9.8(6) . . . . ?
O1 C15 C16 N1 28.6(6) . . . . ?
O1 C15 C16 C17 -144.8(5) . . . . ?
O1A N4A C14 N2 -30.9(6) . . . . ?
O1A N4A C14 N3 140.2(5) . . . . ?
O1A N4A C15A C16 57.5(9) . . . . ?
O2 N8A C4 N6 30.0(10) . . . . ?
O2 N8A C4 N7 -142.4(6) . . . . ?
O2 N8A C5A C6 -50.8(11) . . . . ?
O2A C5 C6 N5 -35.2(6) . . . . ?
O2A C5 C6 C7 135.0(5) . . . . ?
N1 C16 C17 C18 -0.6(5) . . . . ?
N2 C11 C12 C13 -1.9(5) . . . . ?
N4 C15 C16 N1 -96.8(5) . . . . ?
N4 C15 C16 C17 89.9(6) . . . . ?
N4A C15A C16 N1 -5.3(10) . . . . ?
N4A C15A C16 C17 163.8(6) . . . . ?
N5 C6 C7 C8 -0.4(7) . . . . ?
N6 C1 C2 C3 0.3(6) . . . . ?
N8 C5 C6 N5 89.2(6) . . . . ?
N8 C5 C6 C7 -100.6(7) . . . . ?
N8A C5A C6 N5 -12.8(10) . . . . ?
N8A C5A C6 C7 -174.2(7) . . . . ?
C1X O1 C15 N4 -77.7(7) . . . . ?
C1X O1 C15 C16 159.4(4) . . . . ?
C1 N6 C4 N7 1.5(5) . . . . ?
C1 N6 C4 N8 172.0(7) . . . . ?
C1 N6 C4 N8A -170.9(6) . . . . ?
C1 C2 C3 N7 0.5(6) . . . . ?
C3 N7 C4 N6 -0.8(5) . . . . ?
C3 N7 C4 N8 -172.9(6) . . . . ?
C3 N7 C4 N8A 170.9(6) . . . . ?
C4 N6 C1 C2 -1.3(5) . . . . ?
C4 N7 C3 C2 -0.3(5) . . . . ?
C4 N8 C5 O2A 54.8(11) . . . . ?
C4 N8 C5 C6 -69.2(10) . . . . ?
C4 N8A C5A C6 69.3(9) . . . . ?
C5 N8 C4 N6 -0.6(13) . . . . ?
C5 N8 C4 N7 171.1(8) . . . . ?
C5 C6 C7 C8 -169.4(5) . . . . ?
C5A N8A C4 N6 -89.5(7) . . . . ?
C5A N8A C4 N7 98.1(9) . . . . ?
C5A C6 C7 C8 162.5(4) . . . . ?
C6 N5 C10 C9 0.6(5) . . . . ?
C6 C7 C8 C9 -2.3(6) . . . . ?
C7 C8 C9 C10 3.9(6) . . . . ?
C8 C9 C10 N5 -3.1(6) . . . . ?
C10 N5 C6 C5 171.9(4) . . . . ?
C10 N5 C6 C5A -157.3(5) . . . . ?
C10 N5 C6 C7 1.2(6) . . . . ?
C11 N2 C14 N3 0.6(5) . . . . ?
C11 N2 C14 N4 -164.3(5) . . . . ?
C11 N2 C14 N4A 172.1(4) . . . . ?
C11 C12 C13 N3 3.1(6) . . . . ?
C13 N3 C14 N2 0.6(6) . . . . ?
C13 N3 C14 N4 168.6(4) . . . . ?
C13 N3 C14 N4A -169.3(4) . . . . ?
C14 N2 C11 C12 0.1(5) . . . . ?
C14 N3 C13 C12 -2.5(6) . . . . ?
C14 N4 C15 O1 -55.6(9) . . . . ?
C14 N4 C15 C16 68.2(7) . . . . ?
C14 N4A C15A C16 -66.5(8) . . . . ?
C2X O2A C5 N8 77.2(8) . . . . ?
C2X O2A C5 C6 -161.6(4) . . . . ?
C15 N4 C14 N2 -3.7(9) . . . . ?
C15 N4 C14 N3 -170.7(5) . . . . ?
C15 C16 C17 C18 171.9(5) . . . . ?
C15A N4A C14 N2 90.3(6) . . . . ?
C15A N4A C14 N3 -98.6(6) . . . . ?
C15A C16 C17 C18 -170.5(4) . . . . ?
C16 N1 C20 C19 -2.2(5) . . . . ?
C16 C17 C18 C19 -1.8(6) . . . . ?
C17 C18 C19 C20 2.1(6) . . . . ?
C18 C19 C20 N1 -0.1(6) . . . . ?
C20 N1 C16 C15 -170.9(4) . . . . ?
C20 N1 C16 C15A 170.1(5) . . . . ?
C20 N1 C16 C17 2.6(5) . . . . ?
C1XA O1A N4A C14 -158.7(4) . . . . ?
C1XA O1A N4A C15A 80.5(6) . . . . ?
C2XA O2 N8A C4 153.6(6) . . . . ?
C2XA O2 N8A C5A -84.5(9) . . . . ?

loop_
_exptl_oxdiff_crystal_face_indexfrac_h
_exptl_oxdiff_crystal_face_indexfrac_k
_exptl_oxdiff_crystal_face_indexfrac_l
_exptl_oxdiff_crystal_face_x
_exptl_oxdiff_crystal_face_y
_exptl_oxdiff_crystal_face_z
0.0000 1.0000 0.0000 0.0193 0.0741 0.0354
-0.0000 -1.0000 -0.0000 -0.0193 -0.0741 -0.0354
-2.0000 1.0000 1.0000 0.0273 0.1812 -0.1941
2.0000 -0.0000 -1.0000 -0.0080 -0.1071 0.2295
1.0000 -2.0000 -1.0000 0.0172 -0.2216 0.0530
-1.0000 2.0000 1.0000 -0.0172 0.2216 -0.0530
1.0000 2.0000 2.0000 -0.2647 0.1941 0.1405
-1.0000 -2.0000 -2.0000 0.2647 -0.1941 -0.1405
2.0000 1.0000 -2.0000 0.1311 -0.0728 0.2829
-2.0000 -1.0000 2.0000 -0.1311 0.0728 -0.2829
1.0000 -0.0000 -0.0000 -0.0639 -0.0337 0.1057
-2.0000 1.0000 -1.0000 0.2668 0.1016 -0.1581
1.0000 2.0000 -1.0000 0.0945 0.0747 0.1945
-1.0000 -2.0000 1.0000 -0.0945 -0.0747 -0.1945
1.0000 -1.0000 -1.0000 0.0366 -0.1475 0.0883
-1.0000 1.0000 1.0000 -0.0366 0.1475 -0.0883
2.0000 -2.0000 -1.0000 -0.0466 -0.2553 0.1587
-2.0000 0.0000 1.0000 0.0080 0.1071 -0.2295
